data_4517887
loop_
_publ_author_name
'Ji, Wei'
'Xue, Bin'
'Bera, Santu'
'Guerin, Sarah'
'Liu, Yanqing'
'Yuan, Hui'
'Li, Qi'
'Yuan, Chengqian'
'Shimon, Linda J. W.'
'Ma, Qing'
'Kiely, Evan'
'Tofail, Syed A. M.'
'Si, Mingsu'
'Yan, Xuehai'
'Cao, Yi'
'Wang, Wei'
'Yang, Rusen'
'Thompson, Damien'
'Li, Junbai'
'Gazit, Ehud'

_publ_section_title
;
 Tunable Mechanical and Optoelectronic Properties of Organic Cocrystals by
 Unexpected Stacking Transformation from H- to J- and X-Aggregation
;
_journal_name_full 'ACS Nano'
_journal_paper_doi 10.1021/acsnano.0c05367
_journal_year 2020
_chemical_absolute_configuration syn
_chemical_formula_moiety 'C10 H8 N2, 2(C5 H9 N O3)'
_chemical_formula_sum 'C20 H26 N4 O6'
_chemical_formula_weight 418.45
_space_group_crystal_system orthorhombic
_space_group_IT_number 21
_space_group_name_Hall 'C 2 2'
_space_group_name_H-M_alt 'C 2 2 2'
_atom_sites_solution_hydrogens geom
_audit_creation_method SHELXL-2016/4
_cell_angle_alpha 90
_cell_angle_beta 90
_cell_angle_gamma 90
_cell_formula_units_Z 4
_cell_length_a 12.216(2)
_cell_length_b 14.294(2)
_cell_length_c 11.882(2)
_cell_measurement_reflns_used 14546
_cell_measurement_temperature 100(2)
_cell_measurement_theta_max 27.15
_cell_measurement_theta_min 1.7
_cell_volume 2074.8(6)
_computing_cell_refinement 'Bruker Apex3'
_computing_data_collection 'Bruker Apex3'
_computing_data_reduction 'Bruker Apex3'
_computing_structure_refinement 'SHELXL-2016/4 (Sheldrick, 2016)'
_computing_structure_solution 'SHELXT 2014/5 (Sheldrick, 2014)'
_diffrn_ambient_temperature 100(2)
_diffrn_measured_fraction_theta_full 0.996
_diffrn_measured_fraction_theta_max 0.995
_diffrn_measurement_device_type 'bruker KappaApexII CCD'
_diffrn_measurement_method 'phi and omega scans'
_diffrn_radiation_type MoK\a
_diffrn_radiation_wavelength 0.71073
_diffrn_reflns_av_R_equivalents 0.1100
_diffrn_reflns_av_unetI/netI 0.0861
_diffrn_reflns_Laue_measured_fraction_full 0.996
_diffrn_reflns_Laue_measured_fraction_max 0.995
_diffrn_reflns_limit_h_max 15
_diffrn_reflns_limit_h_min -15
_diffrn_reflns_limit_k_max 18
_diffrn_reflns_limit_k_min -18
_diffrn_reflns_limit_l_max 15
_diffrn_reflns_limit_l_min -15
_diffrn_reflns_number 14477
_diffrn_reflns_point_group_measured_fraction_full 0.997
_diffrn_reflns_point_group_measured_fraction_max 0.995
_diffrn_reflns_theta_full 25.242
_diffrn_reflns_theta_max 27.155
_diffrn_reflns_theta_min 1.714
_diffrn_source 'sealed tube'
_exptl_absorpt_coefficient_mu 0.100
_exptl_absorpt_correction_T_max 0.998
_exptl_absorpt_correction_T_min 0.998
_exptl_absorpt_correction_type multi-scan
_exptl_absorpt_process_details SADABS
_exptl_crystal_colour colorless
_exptl_crystal_density_diffrn 1.340
_exptl_crystal_description needle
_exptl_crystal_F_000 888
_exptl_crystal_size_max 0.200
_exptl_crystal_size_mid 0.020
_exptl_crystal_size_min 0.020
_refine_diff_density_max 0.287
_refine_diff_density_min -0.274
_refine_diff_density_rms 0.064
_refine_ls_abs_structure_details
;
 Flack x determined using 525 quotients [(I+)-(I-)]/[(I+)+(I-)]
 (Parsons, Flack and Wagner, Acta Cryst. B69 (2013) 249-259).
;
_refine_ls_extinction_method none
_refine_ls_goodness_of_fit_ref 1.087
_refine_ls_hydrogen_treatment constr
_refine_ls_matrix_type full
_refine_ls_number_parameters 139
_refine_ls_number_reflns 2314
_refine_ls_number_restraints 0
_refine_ls_restrained_S_all 1.087
_refine_ls_R_factor_all 0.1051
_refine_ls_R_factor_gt 0.0573
_refine_ls_shift/su_max 0.000
_refine_ls_shift/su_mean 0.000
_refine_ls_structure_factor_coef Fsqd
_refine_ls_weighting_details 'w=1/[\s^2^(Fo^2^)+(0.0376P)^2^+1.0282P] where P=(Fo^2^+2Fc^2^)/3'
_refine_ls_weighting_scheme calc
_refine_ls_wR_factor_gt 0.1000
_refine_ls_wR_factor_ref 0.1145
_reflns_Friedel_coverage 0.760
_reflns_Friedel_fraction_full 0.999
_reflns_Friedel_fraction_max 0.995
_reflns_number_gt 1613
_reflns_number_total 2314
_reflns_threshold_expression 'I > 2\s(I)'
_cod_data_source_file nn0c05367_si_003.cif
_cod_data_source_block BPY-AcA
_cod_database_code 4517887
_shelx_shelxl_version_number 2016/4
_shelx_space_group_comment
;
The symmetry employed for this shelxl refinement is uniquely defined
by the following loop, which should always be used as a source of
symmetry information in preference to the above space-group names.
They are only intended as comments.
;
_shelx_estimated_absorpt_t_min 0.980
_shelx_estimated_absorpt_t_max 0.998

loop_
_space_group_symop_operation_xyz
'x, y, z'
'x, -y, -z'
'-x, y, -z'
'-x, -y, z'
'x+1/2, y+1/2, z'
'x+1/2, -y+1/2, -z'
'-x+1/2, y+1/2, -z'
'-x+1/2, -y+1/2, z'

loop_
_atom_site_label
_atom_site_type_symbol
_atom_site_fract_x
_atom_site_fract_y
_atom_site_fract_z
_atom_site_U_iso_or_equiv
_atom_site_adp_type
_atom_site_occupancy
_atom_site_site_symmetry_order
_atom_site_calc_flag
_atom_site_refinement_flags_posn
_atom_site_refinement_flags_adp
_atom_site_refinement_flags_occupancy
_atom_site_disorder_assembly
_atom_site_disorder_group
O1 O -0.6153(2) -0.14582(18) -0.8258(2) 0.0202(7) Uani 1 1 d . . . . .
O2 O -0.4030(2) -0.33300(18) -0.8373(2) 0.0190(7) Uani 1 1 d . . . . .
O3 O -0.4761(2) -0.3554(2) -0.6668(2) 0.0226(7) Uani 1 1 d . . . . .
H3 H -0.410133 -0.356279 -0.646927 0.034 Uiso 1 1 calc R U . . .
N1 N -0.6119(2) -0.2833(2) -0.9188(3) 0.0153(7) Uani 1 1 d . . . . .
H1 H -0.613102 -0.311923 -0.984297 0.018 Uiso 1 1 calc R U . . .
N2 N -0.2763(3) -0.3729(2) -0.5946(3) 0.0186(8) Uani 1 1 d . . . . .
C1 C -0.6395(4) -0.1410(3) -1.0261(3) 0.0195(9) Uani 1 1 d . . . . .
H1A H -0.717088 -0.124754 -1.033486 0.029 Uiso 1 1 calc R U . . .
H1B H -0.618249 -0.182870 -1.087585 0.029 Uiso 1 1 calc R U . . .
H1C H -0.595203 -0.083850 -1.029374 0.029 Uiso 1 1 calc R U . . .
C2 C -0.6208(3) -0.1892(3) -0.9150(3) 0.0158(9) Uani 1 1 d . . . . .
C3 C -0.6004(3) -0.3381(3) -0.8163(3) 0.0165(9) Uani 1 1 d . . . . .
H3A H -0.647478 -0.309824 -0.756445 0.020 Uiso 1 1 calc R U . . .
C4 C -0.4822(3) -0.3398(3) -0.7749(3) 0.0154(9) Uani 1 1 d . . . . .
C5 C -0.6364(3) -0.4389(3) -0.8354(4) 0.0230(9) Uani 1 1 d . . . . .
H5A H -0.714814 -0.440371 -0.852752 0.035 Uiso 1 1 calc R U . . .
H5B H -0.622397 -0.475658 -0.767249 0.035 Uiso 1 1 calc R U . . .
H5C H -0.595163 -0.465607 -0.898435 0.035 Uiso 1 1 calc R U . . .
C6 C -0.2515(4) -0.3738(3) -0.4855(3) 0.0225(10) Uani 1 1 d . . . . .
H6 H -0.309772 -0.373602 -0.432608 0.027 Uiso 1 1 calc R U . . .
C7 C -0.1454(3) -0.3750(3) -0.4452(3) 0.0199(10) Uani 1 1 d . . . . .
H7 H -0.132419 -0.375072 -0.366406 0.024 Uiso 1 1 calc R U . . .
C8 C -0.0577(3) -0.3761(3) -0.5196(3) 0.0144(9) Uani 1 1 d . . . . .
C9 C -0.0837(3) -0.3767(3) -0.6332(3) 0.0246(11) Uani 1 1 d . . . . .
H9 H -0.027161 -0.378441 -0.688100 0.029 Uiso 1 1 calc R U . . .
C10 C -0.1927(3) -0.3748(3) -0.6664(4) 0.0241(10) Uani 1 1 d . . . . .
H10 H -0.208446 -0.374865 -0.744724 0.029 Uiso 1 1 calc R U . . .

loop_
_atom_site_aniso_label
_atom_site_aniso_U_11
_atom_site_aniso_U_22
_atom_site_aniso_U_33
_atom_site_aniso_U_23
_atom_site_aniso_U_13
_atom_site_aniso_U_12
O1 0.0228(16) 0.0229(15) 0.0151(14) -0.0032(13) -0.0012(14) 0.0014(13)
O2 0.0133(14) 0.0259(15) 0.0178(14) 0.0054(13) -0.0008(13) 0.0006(12)
O3 0.0139(14) 0.0385(18) 0.0155(15) 0.0059(15) -0.0034(13) 0.0000(14)
N1 0.0185(18) 0.0178(17) 0.0097(15) -0.0019(13) -0.0028(15) 0.0020(15)
N2 0.0171(17) 0.023(2) 0.0152(18) 0.0031(16) 0.0009(15) -0.0023(16)
C1 0.020(2) 0.019(2) 0.019(2) 0.0027(18) -0.0010(19) -0.0010(19)
C2 0.0055(19) 0.022(2) 0.020(2) 0.0013(18) 0.0019(18) 0.0016(16)
C3 0.0142(18) 0.020(2) 0.015(2) 0.0028(17) -0.0008(18) 0.0034(17)
C4 0.015(2) 0.013(2) 0.018(2) 0.0005(18) -0.0021(19) 0.0014(17)
C5 0.018(2) 0.025(2) 0.025(2) 0.001(2) -0.006(2) -0.0001(19)
C6 0.021(2) 0.028(3) 0.019(2) -0.002(2) 0.000(2) 0.001(2)
C7 0.022(2) 0.029(2) 0.0093(19) -0.0007(19) -0.0013(19) 0.001(2)
C8 0.017(2) 0.013(2) 0.014(2) -0.0001(19) -0.0018(17) -0.0005(18)
C9 0.021(2) 0.033(3) 0.020(2) 0.004(2) 0.001(2) -0.008(2)
C10 0.020(2) 0.041(3) 0.012(2) 0.004(2) -0.003(2) -0.005(2)

loop_
_atom_type_symbol
_atom_type_description
_atom_type_scat_dispersion_real
_atom_type_scat_dispersion_imag
_atom_type_scat_source
C C 0.0033 0.0016 'International Tables Vol C Tables 4.2.6.8 and 6.1.1.4'
H H 0.0000 0.0000 'International Tables Vol C Tables 4.2.6.8 and 6.1.1.4'
N N 0.0061 0.0033 'International Tables Vol C Tables 4.2.6.8 and 6.1.1.4'
O O 0.0106 0.0060 'International Tables Vol C Tables 4.2.6.8 and 6.1.1.4'

loop_
_geom_angle_atom_site_label_1
_geom_angle_atom_site_label_2
_geom_angle_atom_site_label_3
_geom_angle
_geom_angle_site_symmetry_1
_geom_angle_site_symmetry_3
_geom_angle_publ_flag
C4 O3 H3 109.5 . . ?
C2 N1 C3 121.1(3) . . ?
C2 N1 H1 119.4 . . ?
C3 N1 H1 119.4 . . ?
C10 N2 C6 116.7(4) . . ?
C2 C1 H1A 109.5 . . ?
C2 C1 H1B 109.5 . . ?
H1A C1 H1B 109.5 . . ?
C2 C1 H1C 109.5 . . ?
H1A C1 H1C 109.5 . . ?
H1B C1 H1C 109.5 . . ?
O1 C2 N1 121.8(4) . . ?
O1 C2 C1 122.1(3) . . ?
N1 C2 C1 116.1(4) . . ?
N1 C3 C5 110.9(3) . . ?
N1 C3 C4 111.7(3) . . ?
C5 C3 C4 107.8(3) . . ?
N1 C3 H3A 108.8 . . ?
C5 C3 H3A 108.8 . . ?
C4 C3 H3A 108.8 . . ?
O2 C4 O3 124.4(4) . . ?
O2 C4 C3 123.5(3) . . ?
O3 C4 C3 111.9(3) . . ?
C3 C5 H5A 109.5 . . ?
C3 C5 H5B 109.5 . . ?
H5A C5 H5B 109.5 . . ?
C3 C5 H5C 109.5 . . ?
H5A C5 H5C 109.5 . . ?
H5B C5 H5C 109.5 . . ?
N2 C6 C7 123.4(4) . . ?
N2 C6 H6 118.3 . . ?
C7 C6 H6 118.3 . . ?
C6 C7 C8 120.2(4) . . ?
C6 C7 H7 119.9 . . ?
C8 C7 H7 119.9 . . ?
C9 C8 C7 116.3(4) . . ?
C9 C8 C8 121.5(4) . 3_554 ?
C7 C8 C8 122.1(4) . 3_554 ?
C8 C9 C10 119.7(4) . . ?
C8 C9 H9 120.1 . . ?
C10 C9 H9 120.1 . . ?
N2 C10 C9 123.6(4) . . ?
N2 C10 H10 118.2 . . ?
C9 C10 H10 118.2 . . ?

loop_
_geom_bond_atom_site_label_1
_geom_bond_atom_site_label_2
_geom_bond_distance
_geom_bond_site_symmetry_2
_geom_bond_publ_flag
O1 C2 1.230(4) . ?
O2 C4 1.223(4) . ?
O3 C4 1.306(4) . ?
O3 H3 0.8400 . ?
N1 C2 1.349(5) . ?
N1 C3 1.455(5) . ?
N1 H1 0.8800 . ?
N2 C10 1.330(5) . ?
N2 C6 1.332(5) . ?
C1 C2 1.506(5) . ?
C1 H1A 0.9800 . ?
C1 H1B 0.9800 . ?
C1 H1C 0.9800 . ?
C3 C5 1.524(5) . ?
C3 C4 1.525(5) . ?
C3 H3A 1.0000 . ?
C5 H5A 0.9800 . ?
C5 H5B 0.9800 . ?
C5 H5C 0.9800 . ?
C6 C7 1.381(6) . ?
C6 H6 0.9500 . ?
C7 C8 1.389(5) . ?
C7 H7 0.9500 . ?
C8 C9 1.386(5) . ?
C8 C8 1.486(7) 3_554 ?
C9 C10 1.389(5) . ?
C9 H9 0.9500 . ?
C10 H10 0.9500 . ?

loop_
_geom_torsion_atom_site_label_1
_geom_torsion_atom_site_label_2
_geom_torsion_atom_site_label_3
_geom_torsion_atom_site_label_4
_geom_torsion
_geom_torsion_site_symmetry_1
_geom_torsion_site_symmetry_2
_geom_torsion_site_symmetry_3
_geom_torsion_site_symmetry_4
_geom_torsion_publ_flag
C3 N1 C2 O1 2.9(5) . . . . ?
C3 N1 C2 C1 -176.3(3) . . . . ?
C2 N1 C3 C5 157.6(3) . . . . ?
C2 N1 C3 C4 -82.1(4) . . . . ?
N1 C3 C4 O2 -28.9(5) . . . . ?
C5 C3 C4 O2 93.3(4) . . . . ?
N1 C3 C4 O3 155.2(3) . . . . ?
C5 C3 C4 O3 -82.7(4) . . . . ?
C10 N2 C6 C7 1.1(6) . . . . ?
N2 C6 C7 C8 -0.5(6) . . . . ?
C6 C7 C8 C9 -0.6(6) . . . . ?
C6 C7 C8 C8 179.1(3) . . . 3_554 ?
C7 C8 C9 C10 1.0(6) . . . . ?
C8 C8 C9 C10 -178.7(3) 3_554 . . . ?
C6 N2 C10 C9 -0.7(6) . . . . ?
C8 C9 C10 N2 -0.4(7) . . . . ?
